data_4342955
loop_
_publ_author_name
'Yang, Qing-Yuan'
'Pan, Mei'
'Wei, Shi-Chao'
'Li, Kang'
'Du, Bin-Bin'
'Su, Cheng-Yong'

_publ_section_title
;
 Linear Dependence of Photoluminescence in Mixed Ln-MOFs for Color
 Tunability and Barcode Application.
;
_journal_issue 12
_journal_name_full 'Inorganic chemistry'
_journal_page_first 5707
_journal_page_last 5716
_journal_paper_doi 10.1021/acs.inorgchem.5b00271
_journal_volume 54
_journal_year 2015
_chemical_formula_sum 'C57 H76 Cl3 Gd0.57 N6 O15 Tb0.43'
_chemical_formula_weight 1349.56
_chemical_name_systematic
; 
 ? 
;
_space_group_IT_number 4
_symmetry_cell_setting monoclinic
_symmetry_space_group_name_Hall 'P 2yb'
_symmetry_space_group_name_H-M 'P 1 21 1'
_atom_sites_solution_hydrogens geom
_atom_sites_solution_primary direct
_atom_sites_solution_secondary difmap
_audit_creation_method SHELXL-97
_cell_angle_alpha 90.00
_cell_angle_beta 90.7210(10)
_cell_angle_gamma 90.00
_cell_formula_units_Z 2
_cell_length_a 14.34520(10)
_cell_length_b 13.84670(10)
_cell_length_c 15.66060(10)
_cell_measurement_reflns_used 6991
_cell_measurement_temperature 293(2)
_cell_measurement_theta_max 62.4981
_cell_measurement_theta_min 2.8195
_cell_volume 3110.48(4)
_computing_structure_refinement 'SHELXL-97 (Sheldrick, 1997)'
_computing_structure_solution 'SHELXS-97 (Sheldrick, 1990)'
_diffrn_ambient_temperature 293(2)
_diffrn_detector_area_resol_mean 16.0855
_diffrn_measured_fraction_theta_full 0.971
_diffrn_measured_fraction_theta_max 0.971
_diffrn_measurement_device_type 'Xcalibur, Sapphire3, Gemini ultra'
_diffrn_radiation_monochromator mirror
_diffrn_radiation_source 'Enhance Ultra (Cu) X-ray Source'
_diffrn_radiation_type CuK\a
_diffrn_radiation_wavelength 1.54178
_diffrn_reflns_av_R_equivalents 0.0257
_diffrn_reflns_av_sigmaI/netI 0.0404
_diffrn_reflns_limit_h_max 15
_diffrn_reflns_limit_h_min -16
_diffrn_reflns_limit_k_max 15
_diffrn_reflns_limit_k_min -9
_diffrn_reflns_limit_l_max 10
_diffrn_reflns_limit_l_min -17
_diffrn_reflns_number 8687
_diffrn_reflns_theta_full 62.59
_diffrn_reflns_theta_max 62.59
_diffrn_reflns_theta_min 2.82
_exptl_absorpt_coefficient_mu 8.086
_exptl_absorpt_correction_T_max 0.2946
_exptl_absorpt_correction_T_min 0.2946
_exptl_absorpt_correction_type multi-scan
_exptl_absorpt_process_details
;
CrysAlisPro, Oxford Diffraction Ltd.,
Version 1.171.34.44 (release 25-10-2010 CrysAlis171 .NET)
(compiled Oct 25 2010,18:11:34)
Empirical absorption correction using spherical harmonics,
 implemented in SCALE3 ABSPACK scaling algorithm.
;
_exptl_crystal_colour Colorless
_exptl_crystal_density_diffrn 1.441
_exptl_crystal_density_method 'not measured'
_exptl_crystal_description Block
_exptl_crystal_F_000 1391
_exptl_crystal_size_max 0.20
_exptl_crystal_size_mid 0.20
_exptl_crystal_size_min 0.20
_refine_diff_density_max 1.475
_refine_diff_density_min -0.936
_refine_diff_density_rms 0.114
_refine_ls_abs_structure_details 'Flack H D (1983), Acta Cryst. A39, 876-881'
_refine_ls_abs_structure_Flack 0.013(2)
_refine_ls_extinction_method none
_refine_ls_goodness_of_fit_ref 1.021
_refine_ls_hydrogen_treatment constr
_refine_ls_matrix_type full
_refine_ls_number_parameters 739
_refine_ls_number_reflns 6276
_refine_ls_number_restraints 1
_refine_ls_restrained_S_all 1.020
_refine_ls_R_factor_all 0.0407
_refine_ls_R_factor_gt 0.0403
_refine_ls_shift/su_max 0.001
_refine_ls_shift/su_mean 0.000
_refine_ls_structure_factor_coef Fsqd
_refine_ls_weighting_details 'calc w=1/[\s^2^(Fo^2^)+(0.0868P)^2^+1.9914P] where P=(Fo^2^+2Fc^2^)/3'
_refine_ls_weighting_scheme calc
_refine_ls_wR_factor_gt 0.1102
_refine_ls_wR_factor_ref 0.1107
_reflns_number_gt 6199
_reflns_number_total 6276
_reflns_threshold_expression >2sigma(I)
_cod_data_source_file ic5b00271_si_002.cif
_cod_data_source_block gd-tb
_cod_depositor_comments
;
The following automatic conversions were performed:

'_symmetry_cell_setting' value 'Monoclinic' changed to 'monoclinic'
according to
/usr/data/users/saulius/crontab/automatic-downloads/rss-feeds/ACS/lib/dictionaries/cif_core.dic
dictionary named 'cif_core.dic' version 2.4.2 from 2011-04-26.

Automatic conversion script
Id: cif_fix_values 3271 2015-04-21 07:52:19Z andrius 

 Adding full bibliography for 4342950--4342956.cif.
;
_cod_original_sg_symbol_H-M P2(1)
_cod_database_code 4342955

loop_
_symmetry_equiv_pos_as_xyz
'x, y, z'
'-x, y+1/2, -z'

loop_
_atom_site_label
_atom_site_type_symbol
_atom_site_fract_x
_atom_site_fract_y
_atom_site_fract_z
_atom_site_U_iso_or_equiv
_atom_site_adp_type
_atom_site_occupancy
_atom_site_symmetry_multiplicity
_atom_site_calc_flag
_atom_site_refinement_flags
Gd1 Gd 1.181357(18) 2.59410(3) 0.509323(17) 0.02075(12) Uani 0.57 1 d P
Tb1 Tb 1.181357(18) 2.59410(3) 0.509323(17) 0.02075(12) Uani 0.43 1 d P
Cl1 Cl 0.67380(12) 1.21276(17) 0.00152(11) 0.0349(5) Uani 1 1 d .
Cl2 Cl 0.99689(12) 1.34592(16) 0.01207(10) 0.0325(3) Uani 1 1 d .
Cl3 Cl 0.30267(8) 0.13797(10) 0.59690(8) 0.0211(3) Uani 1 1 d .
N1 N 1.1286(4) 2.2890(4) 0.2563(4) 0.0342(13) Uani 1 1 d .
N2 N 1.5180(3) 2.1565(5) 0.2126(3) 0.0329(13) Uani 1 1 d .
N3 N 1.1994(4) 1.8435(4) 0.1831(3) 0.0279(11) Uani 1 1 d .
N4 N 1.1760(4) 1.8835(4) 0.7785(3) 0.0254(12) Uani 1 1 d .
N5 N 1.5554(3) 2.0785(4) 0.7931(3) 0.0314(14) Uani 1 1 d .
N6 N 1.1955(3) 2.3407(4) 0.8361(3) 0.0228(10) Uani 1 1 d .
O1 O 1.1450(4) 2.4298(4) 0.4846(3) 0.0385(11) Uani 1 1 d .
O2 O 1.6812(3) 2.1521(4) 0.4271(3) 0.0431(12) Uani 1 1 d .
O3 O 1.1457(3) 1.6620(3) 0.3807(3) 0.0281(9) Uani 1 1 d .
O4 O 1.1414(4) 1.7555(4) 0.5439(3) 0.0383(11) Uani 1 1 d .
O5 O 1.6980(3) 2.0376(4) 0.5731(3) 0.0461(13) Uani 1 1 d .
O6 O 1.1581(3) 2.5347(3) 0.6426(3) 0.0300(10) Uani 1 1 d .
O7 O 0.4236(4) -0.0657(5) 0.3650(4) 0.0626(17) Uani 1 1 d .
C1 C 1.3145(8) 2.3096(6) 0.1619(6) 0.066(3) Uani 1 1 d .
H1A H 1.2577 2.3447 0.1707 0.098 Uiso 1 1 calc R
H1B H 1.3443 2.3334 0.1115 0.098 Uiso 1 1 calc R
H1C H 1.3553 2.3182 0.2103 0.098 Uiso 1 1 calc R
C2 C 1.4203(5) 1.9647(7) 0.1133(5) 0.0413(18) Uani 1 1 d .
H2A H 1.4790 1.9981 0.1145 0.062 Uiso 1 1 calc R
H2B H 1.4124 1.9328 0.0593 0.062 Uiso 1 1 calc R
H2C H 1.4193 1.9178 0.1584 0.062 Uiso 1 1 calc R
C3 C 1.0786(4) 2.0388(7) 0.1501(4) 0.0419(19) Uani 1 1 d .
H3A H 1.0753 1.9704 0.1406 0.063 Uiso 1 1 calc R
H3B H 1.0412 2.0716 0.1079 0.063 Uiso 1 1 calc R
H3C H 1.0556 2.0534 0.2060 0.063 Uiso 1 1 calc R
C4 C 1.1782(4) 2.0717(5) 0.1438(4) 0.0274(18) Uani 1 1 d .
C5 C 1.2009(5) 2.1699(6) 0.1563(4) 0.0288(15) Uani 1 1 d .
C6 C 1.2924(5) 2.2020(5) 0.1507(4) 0.0320(15) Uani 1 1 d .
C7 C 1.3639(4) 2.1340(5) 0.1365(4) 0.0277(15) Uani 1 1 d .
C8 C 1.3425(4) 2.0360(5) 0.1254(4) 0.0228(14) Uani 1 1 d .
C9 C 1.2490(4) 2.0064(5) 0.1267(4) 0.0222(13) Uani 1 1 d .
C10 C 1.1228(6) 2.2408(7) 0.1726(5) 0.057(3) Uani 1 1 d .
H10A H 1.1232 2.2896 0.1283 0.069 Uiso 1 1 calc R
H10B H 1.0638 2.2067 0.1684 0.069 Uiso 1 1 calc R
C11 C 1.0931(4) 2.3790(5) 0.2641(4) 0.0293(14) Uani 1 1 d .
H11A H 1.0671 2.4088 0.2162 0.035 Uiso 1 1 calc R
C12 C 1.0941(5) 2.4273(5) 0.3393(4) 0.0326(15) Uani 1 1 d .
H12A H 1.0666 2.4880 0.3429 0.039 Uiso 1 1 calc R
C13 C 1.1379(5) 2.3847(5) 0.4139(4) 0.0319(15) Uani 1 1 d .
C14 C 1.1712(5) 2.2891(6) 0.4037(4) 0.0376(16) Uani 1 1 d .
H14A H 1.1977 2.2568 0.4501 0.045 Uiso 1 1 calc R
C15 C 1.1647(5) 2.2445(6) 0.3266(5) 0.0391(17) Uani 1 1 d .
H15A H 1.1858 2.1812 0.3217 0.047 Uiso 1 1 calc R
C16 C 1.4636(5) 2.1673(7) 0.1310(4) 0.047(2) Uani 1 1 d .
H16A H 1.4944 2.1307 0.0867 0.056 Uiso 1 1 calc R
H16B H 1.4642 2.2347 0.1142 0.056 Uiso 1 1 calc R
C17 C 1.4785(4) 2.1598(6) 0.2907(4) 0.0391(17) Uani 1 1 d .
H17A H 1.4140 2.1638 0.2948 0.047 Uiso 1 1 calc R
C18 C 1.5318(5) 2.1575(7) 0.3630(5) 0.0451(19) Uani 1 1 d .
H18A H 1.5024 2.1589 0.4156 0.054 Uiso 1 1 calc R
C19 C 1.6295(4) 2.1530(5) 0.3614(4) 0.0343(15) Uani 1 1 d .
C20 C 1.6672(5) 2.1500(6) 0.2775(5) 0.0400(17) Uani 1 1 d .
H20A H 1.7316 2.1472 0.2714 0.048 Uiso 1 1 calc R
C21 C 1.6126(4) 2.1509(6) 0.2068(4) 0.0355(15) Uani 1 1 d .
H21A H 1.6399 2.1477 0.1533 0.043 Uiso 1 1 calc R
C22 C 1.2248(5) 1.9034(5) 0.1063(4) 0.0311(15) Uani 1 1 d .
H22A H 1.2775 1.8736 0.0785 0.037 Uiso 1 1 calc R
H22B H 1.1728 1.9028 0.0661 0.037 Uiso 1 1 calc R
C23 C 1.1316(5) 1.7782(6) 0.1773(4) 0.0367(17) Uani 1 1 d .
H23A H 1.0972 1.7737 0.1267 0.044 Uiso 1 1 calc R
C24 C 1.1111(5) 1.7183(6) 0.2424(4) 0.0386(17) Uani 1 1 d .
H24A H 1.0626 1.6742 0.2358 0.046 Uiso 1 1 calc R
C25 C 1.1620(4) 1.7213(5) 0.3205(4) 0.0281(14) Uani 1 1 d .
C26 C 1.2316(5) 1.7922(5) 0.3251(4) 0.0318(15) Uani 1 1 d .
H26A H 1.2671 1.7985 0.3749 0.038 Uiso 1 1 calc R
C27 C 1.2480(5) 1.8518(5) 0.2579(4) 0.0330(15) Uani 1 1 d .
H27A H 1.2936 1.8993 0.2632 0.040 Uiso 1 1 calc R
C28 C 1.4002(5) 1.9104(6) 0.8481(5) 0.0412(18) Uani 1 1 d .
H28A H 1.3545 1.8598 0.8437 0.062 Uiso 1 1 calc R
H28B H 1.4426 1.8964 0.8943 0.062 Uiso 1 1 calc R
H28C H 1.4340 1.9145 0.7957 0.062 Uiso 1 1 calc R
C29 C 1.4158(5) 2.2730(6) 0.8898(5) 0.0380(17) Uani 1 1 d .
H29A H 1.4809 2.2580 0.8853 0.057 Uiso 1 1 calc R
H29B H 1.4048 2.3045 0.9434 0.057 Uiso 1 1 calc R
H29C H 1.3974 2.3149 0.8438 0.057 Uiso 1 1 calc R
C30 C 1.1027(4) 2.1024(8) 0.8796(4) 0.0370(14) Uani 1 1 d .
H30A H 1.0822 2.1675 0.8887 0.056 Uiso 1 1 calc R
H30B H 1.0793 2.0617 0.9241 0.056 Uiso 1 1 calc R
H30C H 1.0796 2.0799 0.8253 0.056 Uiso 1 1 calc R
C31 C 1.3513(5) 2.0065(5) 0.8649(4) 0.0256(15) Uani 1 1 d .
C32 C 1.4030(3) 2.0928(7) 0.8740(3) 0.0267(12) Uani 1 1 d .
C33 C 1.3588(4) 2.1795(5) 0.8852(4) 0.0257(14) Uani 1 1 d .
C34 C 1.2608(4) 2.1829(5) 0.8907(4) 0.0224(14) Uani 1 1 d .
C35 C 1.2089(3) 2.0992(7) 0.8807(3) 0.0233(11) Uani 1 1 d .
C36 C 1.2546(4) 2.0101(5) 0.8687(4) 0.0236(14) Uani 1 1 d .
C37 C 1.1983(5) 1.9166(5) 0.8654(4) 0.0317(15) Uani 1 1 d .
H37A H 1.2332 1.8664 0.8948 0.038 Uiso 1 1 calc R
H37B H 1.1405 1.9262 0.8959 0.038 Uiso 1 1 calc R
C38 C 1.1293(4) 1.7982(5) 0.7709(4) 0.0311(14) Uani 1 1 d .
H38A H 1.1083 1.7675 0.8198 0.037 Uiso 1 1 calc R
C39 C 1.1129(5) 1.7569(5) 0.6939(4) 0.0312(15) Uani 1 1 d .
H39A H 1.0789 1.6998 0.6909 0.037 Uiso 1 1 calc R
C40 C 1.1464(5) 1.7993(5) 0.6168(4) 0.0329(15) Uani 1 1 d .
C41 C 1.1872(5) 1.8921(6) 0.6262(4) 0.0361(16) Uani 1 1 d .
H41A H 1.2043 1.9269 0.5781 0.043 Uiso 1 1 calc R
C42 C 1.2014(5) 1.9305(6) 0.7058(4) 0.0374(16) Uani 1 1 d .
H42A H 1.2294 1.9908 0.7105 0.045 Uiso 1 1 calc R
C43 C 1.5081(4) 2.0863(7) 0.8776(4) 0.0348(17) Uani 1 1 d .
H43A H 1.5319 2.1431 0.9068 0.042 Uiso 1 1 calc R
H43B H 1.5253 2.0305 0.9117 0.042 Uiso 1 1 calc R
C44 C 1.5106(4) 2.0858(7) 0.7166(4) 0.041(2) Uani 1 1 d .
H44A H 1.4470 2.0987 0.7149 0.049 Uiso 1 1 calc R
C45 C 1.5572(5) 2.0748(6) 0.6430(5) 0.042(2) Uani 1 1 d .
H45A H 1.5250 2.0819 0.5914 0.051 Uiso 1 1 calc R
C46 C 1.6534(5) 2.0526(6) 0.6418(5) 0.0370(15) Uani 1 1 d .
C47 C 1.6973(4) 2.0487(6) 0.7232(5) 0.0354(16) Uani 1 1 d .
H47A H 1.7612 2.0379 0.7269 0.042 Uiso 1 1 calc R
C48 C 1.6484(4) 2.0603(5) 0.7957(5) 0.0331(15) Uani 1 1 d .
H48A H 1.6790 2.0558 0.8483 0.040 Uiso 1 1 calc R
C49 C 1.2142(4) 2.2778(5) 0.9119(4) 0.0269(14) Uani 1 1 d .
H49A H 1.1556 2.2644 0.9398 0.032 Uiso 1 1 calc R
H49B H 1.2535 2.3128 0.9521 0.032 Uiso 1 1 calc R
C50 C 1.2138(4) 2.3149(5) 0.7545(4) 0.0263(14) Uani 1 1 d .
H50A H 1.2363 2.2532 0.7437 0.032 Uiso 1 1 calc R
C51 C 1.2003(4) 2.3763(5) 0.6884(4) 0.0272(14) Uani 1 1 d .
H51A H 1.2134 2.3560 0.6332 0.033 Uiso 1 1 calc R
C52 C 1.1665(4) 2.4716(5) 0.7021(4) 0.0251(13) Uani 1 1 d .
C53 C 1.1456(4) 2.4956(5) 0.7885(4) 0.0242(12) Uani 1 1 d .
H53A H 1.1219 2.5563 0.8013 0.029 Uiso 1 1 calc R
C54 C 1.1602(4) 2.4302(5) 0.8522(4) 0.0247(13) Uani 1 1 d .
H54A H 1.1457 2.4470 0.9080 0.030 Uiso 1 1 calc R
C55 C 0.4778(6) -0.1011(7) 0.4171(7) 0.062(3) Uani 1 1 d .
C56 C 0.5765(8) -0.1157(11) 0.3964(13) 0.117(6) Uani 1 1 d .
H56A H 0.5869 -0.0968 0.3383 0.176 Uiso 1 1 calc R
H56B H 0.5921 -0.1827 0.4034 0.176 Uiso 1 1 calc R
H56C H 0.6147 -0.0773 0.4339 0.176 Uiso 1 1 calc R
C57 C 0.4438(11) -0.1242(11) 0.5012(9) 0.107(5) Uani 1 1 d .
H57A H 0.3782 -0.1107 0.5035 0.161 Uiso 1 1 calc R
H57B H 0.4762 -0.0858 0.5430 0.161 Uiso 1 1 calc R
H57C H 0.4543 -0.1914 0.5128 0.161 Uiso 1 1 calc R
O1W O 1.0155(3) 2.5916(5) 0.5082(3) 0.0441(12) Uani 1 1 d .
O2W O 1.1179(4) 1.6556(5) -0.0383(3) 0.0495(13) Uani 1 1 d .
O3W O 1.0037(3) 0.8334(4) -0.5792(3) 0.0364(11) Uani 1 1 d .
O4W O 0.2747(4) 0.0571(5) 0.4064(4) 0.0594(15) Uani 1 1 d .
O5W O 1.0804(3) 1.1515(4) -0.3664(3) 0.0437(12) Uani 1 1 d .
O6W O 0.6781(4) 0.9824(5) 0.0027(3) 0.0428(17) Uani 1 1 d .
O7W O 0.9109(3) 2.5103(4) 0.6312(3) 0.0432(12) Uani 1 1 d .
O8W O 1.1390(4) 1.5006(4) 0.0767(3) 0.0508(13) Uani 1 1 d .

loop_
_atom_site_aniso_label
_atom_site_aniso_U_11
_atom_site_aniso_U_22
_atom_site_aniso_U_33
_atom_site_aniso_U_23
_atom_site_aniso_U_13
_atom_site_aniso_U_12
Gd1 0.01884(16) 0.02686(19) 0.01653(18) 0.00151(16) -0.00138(11) -0.00039(15)
Tb1 0.01884(16) 0.02686(19) 0.01653(18) 0.00151(16) -0.00138(11) -0.00039(15)
Cl1 0.0372(9) 0.0340(12) 0.0336(10) -0.0015(7) 0.0011(8) -0.0074(7)
Cl2 0.0235(6) 0.0479(8) 0.0261(8) 0.0033(7) -0.0021(6) 0.0065(6)
Cl3 0.0122(5) 0.0241(6) 0.0267(6) -0.0009(5) -0.0091(5) 0.0008(5)
N1 0.036(3) 0.038(3) 0.028(3) -0.008(3) -0.010(2) 0.012(3)
N2 0.024(2) 0.045(3) 0.030(3) 0.006(3) -0.005(2) -0.013(2)
N3 0.036(3) 0.031(3) 0.017(2) 0.002(2) -0.005(2) -0.006(2)
N4 0.028(3) 0.023(3) 0.025(3) -0.005(2) 0.003(2) -0.005(2)
N5 0.021(2) 0.046(4) 0.027(3) 0.001(2) -0.0016(19) 0.000(2)
N6 0.028(2) 0.024(3) 0.016(2) 0.002(2) -0.0040(19) 0.002(2)
O1 0.061(3) 0.034(3) 0.021(2) -0.007(2) 0.004(2) -0.010(2)
O2 0.031(2) 0.056(3) 0.041(3) -0.001(3) -0.016(2) 0.011(2)
O3 0.039(2) 0.027(2) 0.018(2) 0.0074(19) -0.0038(17) -0.0008(19)
O4 0.052(3) 0.029(3) 0.033(3) -0.010(2) -0.009(2) 0.007(2)
O5 0.035(2) 0.065(4) 0.039(3) -0.006(3) 0.018(2) -0.007(3)
O6 0.036(2) 0.034(3) 0.021(2) 0.0056(19) -0.0044(17) 0.0025(19)
O7 0.046(3) 0.071(4) 0.070(4) -0.013(4) -0.010(3) -0.001(3)
C1 0.119(9) 0.027(4) 0.050(5) 0.007(4) -0.014(5) -0.019(5)
C2 0.029(3) 0.061(5) 0.034(4) 0.001(4) 0.003(3) 0.016(3)
C3 0.024(3) 0.078(6) 0.024(3) 0.000(4) -0.003(3) -0.002(4)
C4 0.019(3) 0.050(5) 0.013(3) 0.004(3) -0.005(2) 0.002(3)
C5 0.031(3) 0.038(4) 0.017(3) -0.003(3) -0.009(3) 0.014(3)
C6 0.052(4) 0.028(4) 0.016(3) -0.001(3) -0.008(3) -0.002(3)
C7 0.024(3) 0.040(4) 0.020(3) 0.007(3) -0.003(2) -0.008(3)
C8 0.025(3) 0.030(4) 0.014(3) 0.004(3) -0.005(2) 0.001(3)
C9 0.027(3) 0.026(3) 0.014(3) 0.003(2) -0.002(2) -0.003(3)
C10 0.062(5) 0.071(6) 0.038(4) -0.029(4) -0.026(4) 0.037(5)
C11 0.023(3) 0.037(4) 0.028(3) 0.000(3) 0.000(2) 0.001(3)
C12 0.037(3) 0.028(3) 0.033(4) -0.001(3) 0.003(3) 0.001(3)
C13 0.038(3) 0.032(4) 0.026(3) 0.002(3) 0.009(3) -0.006(3)
C14 0.050(4) 0.035(4) 0.028(4) -0.006(3) -0.005(3) 0.004(3)
C15 0.044(4) 0.036(4) 0.037(4) -0.006(3) -0.004(3) 0.009(3)
C16 0.037(4) 0.077(6) 0.025(3) 0.013(4) -0.014(3) -0.027(4)
C17 0.026(3) 0.056(5) 0.035(4) 0.003(4) -0.010(3) -0.008(3)
C18 0.038(4) 0.066(5) 0.032(4) 0.002(4) -0.002(3) 0.001(4)
C19 0.032(3) 0.033(4) 0.038(4) 0.001(3) -0.012(3) 0.002(3)
C20 0.028(3) 0.046(4) 0.045(4) 0.006(4) -0.007(3) 0.000(3)
C21 0.031(3) 0.042(4) 0.033(4) 0.006(3) -0.005(3) -0.004(3)
C22 0.049(4) 0.031(4) 0.013(3) 0.000(3) 0.002(3) -0.007(3)
C23 0.045(4) 0.042(4) 0.022(3) 0.008(3) -0.017(3) -0.015(3)
C24 0.046(4) 0.044(4) 0.025(3) 0.008(3) -0.015(3) -0.018(3)
C25 0.029(3) 0.035(4) 0.021(3) -0.005(3) 0.000(2) 0.007(3)
C26 0.037(3) 0.042(4) 0.016(3) 0.000(3) -0.008(3) -0.003(3)
C27 0.036(3) 0.036(4) 0.027(3) 0.001(3) -0.014(3) -0.011(3)
C28 0.040(4) 0.043(5) 0.041(4) 0.003(4) 0.007(3) 0.014(3)
C29 0.035(4) 0.038(4) 0.041(4) -0.005(3) -0.007(3) -0.013(3)
C30 0.018(2) 0.047(4) 0.046(3) -0.001(5) 0.002(2) -0.004(4)
C31 0.033(3) 0.023(3) 0.021(3) 0.003(3) 0.001(3) 0.003(3)
C32 0.018(2) 0.040(4) 0.021(3) -0.003(3) -0.0013(19) 0.003(3)
C33 0.025(3) 0.032(4) 0.020(3) 0.005(3) -0.006(2) -0.005(3)
C34 0.026(3) 0.026(3) 0.015(3) -0.001(3) -0.002(2) 0.004(3)
C35 0.020(2) 0.035(3) 0.015(2) 0.004(3) -0.0040(18) -0.004(4)
C36 0.024(3) 0.027(4) 0.020(3) -0.001(3) 0.005(2) -0.002(3)
C37 0.035(3) 0.036(4) 0.024(3) -0.003(3) 0.001(3) -0.008(3)
C38 0.032(3) 0.029(3) 0.032(4) 0.002(3) -0.002(3) -0.003(3)
C39 0.030(3) 0.028(3) 0.036(4) -0.002(3) 0.000(3) -0.002(3)
C40 0.036(3) 0.030(3) 0.033(4) -0.009(3) -0.001(3) 0.007(3)
C41 0.048(4) 0.036(4) 0.025(3) -0.002(3) 0.001(3) -0.003(3)
C42 0.054(4) 0.032(4) 0.026(4) -0.005(3) 0.005(3) -0.010(3)
C43 0.019(3) 0.061(5) 0.024(3) -0.001(4) 0.002(2) 0.002(3)
C44 0.021(3) 0.071(6) 0.032(3) 0.006(4) -0.005(2) -0.003(4)
C45 0.034(3) 0.063(6) 0.030(4) 0.003(3) -0.001(3) -0.015(3)
C46 0.035(3) 0.037(4) 0.039(4) 0.004(3) 0.008(3) -0.007(3)
C47 0.021(3) 0.043(4) 0.042(4) 0.011(3) 0.003(3) 0.004(3)
C48 0.019(3) 0.041(4) 0.040(4) 0.006(3) 0.002(3) 0.005(3)
C49 0.032(3) 0.026(3) 0.023(3) 0.003(3) -0.004(3) 0.003(3)
C50 0.028(3) 0.031(4) 0.020(3) 0.000(3) 0.000(2) 0.000(3)
C51 0.026(3) 0.036(4) 0.020(3) -0.001(3) -0.003(2) -0.003(3)
C52 0.019(3) 0.032(4) 0.025(3) -0.002(3) 0.000(2) -0.002(2)
C53 0.027(3) 0.023(3) 0.022(3) 0.002(3) 0.001(2) 0.007(3)
C54 0.025(3) 0.027(3) 0.022(3) -0.002(3) 0.002(2) 0.006(3)
C55 0.049(5) 0.043(5) 0.091(7) 0.002(5) -0.024(5) -0.002(4)
C56 0.061(7) 0.076(9) 0.215(19) 0.000(11) -0.004(9) 0.015(6)
C57 0.135(12) 0.099(11) 0.088(9) 0.041(8) -0.028(8) -0.016(9)
O1W 0.0201(18) 0.061(3) 0.051(3) 0.023(3) -0.0026(17) -0.004(3)
O2W 0.051(3) 0.050(3) 0.047(3) -0.006(3) -0.006(2) 0.004(3)
O3W 0.034(2) 0.043(3) 0.032(3) -0.002(2) 0.0003(19) 0.008(2)
O4W 0.050(3) 0.059(4) 0.069(4) -0.006(3) -0.014(3) 0.007(3)
O5W 0.032(2) 0.052(3) 0.047(3) -0.005(3) -0.009(2) -0.002(2)
O6W 0.051(4) 0.034(4) 0.043(4) 0.009(2) -0.019(3) -0.010(2)
O7W 0.040(3) 0.053(3) 0.037(3) 0.003(2) 0.004(2) -0.004(2)
O8W 0.058(3) 0.054(3) 0.040(3) 0.000(3) 0.000(2) -0.006(3)

loop_
_atom_type_symbol
_atom_type_description
_atom_type_scat_dispersion_real
_atom_type_scat_dispersion_imag
_atom_type_scat_source
C C 0.0181 0.0091 'International Tables Vol C Tables 4.2.6.8 and 6.1.1.4'
H H 0.0000 0.0000 'International Tables Vol C Tables 4.2.6.8 and 6.1.1.4'
N N 0.0311 0.0180 'International Tables Vol C Tables 4.2.6.8 and 6.1.1.4'
O O 0.0492 0.0322 'International Tables Vol C Tables 4.2.6.8 and 6.1.1.4'
Cl Cl 0.3639 0.7018 'International Tables Vol C Tables 4.2.6.8 and 6.1.1.4'
Gd Gd -8.8380 11.9157 'International Tables Vol C Tables 4.2.6.8 and 6.1.1.4'
Tb Tb -9.1472 9.1891 'International Tables Vol C Tables 4.2.6.8 and 6.1.1.4'

loop_
_geom_angle_atom_site_label_1
_geom_angle_atom_site_label_2
_geom_angle_atom_site_label_3
_geom_angle
_geom_angle_site_symmetry_1
_geom_angle_site_symmetry_3
O6 Gd1 O3 158.28(16) . 1_565
O6 Gd1 O5 120.72(18) . 2_856
O3 Gd1 O5 78.83(17) 1_565 2_856
O6 Gd1 O2 82.30(17) . 2_856
O3 Gd1 O2 114.44(18) 1_565 2_856
O5 Gd1 O2 73.77(19) 2_856 2_856
O6 Gd1 O1 76.54(16) . .
O3 Gd1 O1 101.90(17) 1_565 .
O5 Gd1 O1 75.4(2) 2_856 .
O2 Gd1 O1 125.6(2) 2_856 .
O6 Gd1 O4 95.32(17) . 1_565
O3 Gd1 O4 76.15(17) 1_565 1_565
O5 Gd1 O4 129.2(2) 2_856 1_565
O2 Gd1 O4 77.54(19) 2_856 1_565
O1 Gd1 O4 152.95(18) . 1_565
O6 Gd1 O1W 80.98(16) . .
O3 Gd1 O1W 77.64(16) 1_565 .
O5 Gd1 O1W 138.4(2) 2_856 .
O2 Gd1 O1W 147.7(2) 2_856 .
O1 Gd1 O1W 76.5(2) . .
O4 Gd1 O1W 76.8(2) 1_565 .
C11 N1 C15 119.0(6) . .
C11 N1 C10 118.8(6) . .
C15 N1 C10 122.1(6) . .
C17 N2 C21 119.3(6) . .
C17 N2 C16 123.2(6) . .
C21 N2 C16 117.2(5) . .
C23 N3 C27 118.9(5) . .
C23 N3 C22 120.1(5) . .
C27 N3 C22 120.9(5) . .
C38 N4 C42 118.4(6) . .
C38 N4 C37 116.9(5) . .
C42 N4 C37 124.6(6) . .
C44 N5 C48 119.7(5) . .
C44 N5 C43 124.1(5) . .
C48 N5 C43 116.2(5) . .
C50 N6 C54 119.3(5) . .
C50 N6 C49 124.1(5) . .
C54 N6 C49 116.5(5) . .
C13 O1 Gd1 128.9(4) . .
C19 O2 Tb1 146.6(5) . 2_846
C19 O2 Gd1 146.6(5) . 2_846
Tb1 O2 Gd1 0.00(2) 2_846 2_846
C25 O3 Tb1 151.7(4) . 1_545
C25 O3 Gd1 151.7(4) . 1_545
Tb1 O3 Gd1 0.000(17) 1_545 1_545
C40 O4 Tb1 129.2(5) . 1_545
C40 O4 Gd1 129.2(5) . 1_545
Tb1 O4 Gd1 0.000(14) 1_545 1_545
C46 O5 Tb1 143.5(5) . 2_846
C46 O5 Gd1 143.5(5) . 2_846
Tb1 O5 Gd1 0.00(2) 2_846 2_846
C52 O6 Gd1 154.3(4) . .
C6 C1 H1A 109.5 . .
C6 C1 H1B 109.5 . .
H1A C1 H1B 109.5 . .
C6 C1 H1C 109.5 . .
H1A C1 H1C 109.5 . .
H1B C1 H1C 109.5 . .
C8 C2 H2A 109.5 . .
C8 C2 H2B 109.5 . .
H2A C2 H2B 109.5 . .
C8 C2 H2C 109.5 . .
H2A C2 H2C 109.5 . .
H2B C2 H2C 109.5 . .
C4 C3 H3A 109.5 . .
C4 C3 H3B 109.5 . .
H3A C3 H3B 109.5 . .
C4 C3 H3C 109.5 . .
H3A C3 H3C 109.5 . .
H3B C3 H3C 109.5 . .
C9 C4 C5 119.0(6) . .
C9 C4 C3 120.9(7) . .
C5 C4 C3 120.1(6) . .
C6 C5 C4 121.1(6) . .
C6 C5 C10 120.3(8) . .
C4 C5 C10 118.5(7) . .
C5 C6 C7 119.0(6) . .
C5 C6 C1 119.8(8) . .
C7 C6 C1 121.1(8) . .
C8 C7 C6 120.4(6) . .
C8 C7 C16 119.7(7) . .
C6 C7 C16 119.8(7) . .
C7 C8 C9 119.2(6) . .
C7 C8 C2 119.3(6) . .
C9 C8 C2 121.5(6) . .
C4 C9 C8 121.0(6) . .
C4 C9 C22 119.4(6) . .
C8 C9 C22 119.5(6) . .
N1 C10 C5 114.3(6) . .
N1 C10 H10A 108.7 . .
C5 C10 H10A 108.7 . .
N1 C10 H10B 108.7 . .
C5 C10 H10B 108.7 . .
H10A C10 H10B 107.6 . .
N1 C11 C12 122.3(6) . .
N1 C11 H11A 118.8 . .
C12 C11 H11A 118.8 . .
C11 C12 C13 120.1(6) . .
C11 C12 H12A 120.0 . .
C13 C12 H12A 120.0 . .
O1 C13 C14 122.1(7) . .
O1 C13 C12 122.2(7) . .
C14 C13 C12 115.8(6) . .
C15 C14 C13 120.3(7) . .
C15 C14 H14A 119.8 . .
C13 C14 H14A 119.8 . .
C14 C15 N1 122.3(7) . .
C14 C15 H15A 118.8 . .
N1 C15 H15A 118.8 . .
N2 C16 C7 114.0(5) . .
N2 C16 H16A 108.8 . .
C7 C16 H16A 108.8 . .
N2 C16 H16B 108.8 . .
C7 C16 H16B 108.8 . .
H16A C16 H16B 107.6 . .
N2 C17 C18 121.0(6) . .
N2 C17 H17A 119.5 . .
C18 C17 H17A 119.5 . .
C17 C18 C19 122.4(7) . .
C17 C18 H18A 118.8 . .
C19 C18 H18A 118.8 . .
O2 C19 C18 124.2(7) . .
O2 C19 C20 121.7(6) . .
C18 C19 C20 114.1(6) . .
C21 C20 C19 122.2(6) . .
C21 C20 H20A 118.9 . .
C19 C20 H20A 118.9 . .
C20 C21 N2 120.9(6) . .
C20 C21 H21A 119.5 . .
N2 C21 H21A 119.5 . .
C9 C22 N3 114.2(5) . .
C9 C22 H22A 108.7 . .
N3 C22 H22A 108.7 . .
C9 C22 H22B 108.7 . .
N3 C22 H22B 108.7 . .
H22A C22 H22B 107.6 . .
N3 C23 C24 122.1(6) . .
N3 C23 H23A 118.9 . .
C24 C23 H23A 118.9 . .
C23 C24 C25 121.2(7) . .
C23 C24 H24A 119.4 . .
C25 C24 H24A 119.4 . .
O3 C25 C26 123.3(6) . .
O3 C25 C24 121.5(6) . .
C26 C25 C24 115.1(6) . .
C27 C26 C25 121.0(6) . .
C27 C26 H26A 119.5 . .
C25 C26 H26A 119.5 . .
N3 C27 C26 121.5(6) . .
N3 C27 H27A 119.2 . .
C26 C27 H27A 119.2 . .
C31 C28 H28A 109.5 . .
C31 C28 H28B 109.5 . .
H28A C28 H28B 109.5 . .
C31 C28 H28C 109.5 . .
H28A C28 H28C 109.5 . .
H28B C28 H28C 109.5 . .
C33 C29 H29A 109.5 . .
C33 C29 H29B 109.5 . .
H29A C29 H29B 109.5 . .
C33 C29 H29C 109.5 . .
H29A C29 H29C 109.5 . .
H29B C29 H29C 109.5 . .
C35 C30 H30A 109.5 . .
C35 C30 H30B 109.5 . .
H30A C30 H30B 109.5 . .
C35 C30 H30C 109.5 . .
H30A C30 H30C 109.5 . .
H30B C30 H30C 109.5 . .
C36 C31 C32 119.2(6) . .
C36 C31 C28 119.9(7) . .
C32 C31 C28 120.8(6) . .
C33 C32 C31 120.7(5) . .
C33 C32 C43 120.7(7) . .
C31 C32 C43 118.4(7) . .
C32 C33 C34 120.1(6) . .
C32 C33 C29 119.9(6) . .
C34 C33 C29 120.0(6) . .
C35 C34 C33 119.9(6) . .
C35 C34 C49 120.9(6) . .
C33 C34 C49 119.1(6) . .
C34 C35 C36 119.8(4) . .
C34 C35 C30 120.8(7) . .
C36 C35 C30 119.3(7) . .
C31 C36 C35 120.2(6) . .
C31 C36 C37 119.7(6) . .
C35 C36 C37 120.0(6) . .
N4 C37 C36 113.9(6) . .
N4 C37 H37A 108.8 . .
C36 C37 H37A 108.8 . .
N4 C37 H37B 108.8 . .
C36 C37 H37B 108.8 . .
H37A C37 H37B 107.7 . .
C39 C38 N4 121.6(6) . .
C39 C38 H38A 119.2 . .
N4 C38 H38A 119.2 . .
C38 C39 C40 121.5(7) . .
C38 C39 H39A 119.3 . .
C40 C39 H39A 119.3 . .
O4 C40 C41 122.4(7) . .
O4 C40 C39 122.4(7) . .
C41 C40 C39 115.2(6) . .
C42 C41 C40 120.2(7) . .
C42 C41 H41A 119.9 . .
C40 C41 H41A 119.9 . .
N4 C42 C41 122.5(7) . .
N4 C42 H42A 118.8 . .
C41 C42 H42A 118.8 . .
N5 C43 C32 115.7(5) . .
N5 C43 H43A 108.3 . .
C32 C43 H43A 108.3 . .
N5 C43 H43B 108.3 . .
C32 C43 H43B 108.3 . .
H43A C43 H43B 107.4 . .
C45 C44 N5 120.8(6) . .
C45 C44 H44A 119.6 . .
N5 C44 H44A 119.6 . .
C44 C45 C46 122.0(6) . .
C44 C45 H45A 119.0 . .
C46 C45 H45A 119.0 . .
O5 C46 C45 123.1(7) . .
O5 C46 C47 122.1(6) . .
C45 C46 C47 114.8(6) . .
C48 C47 C46 121.5(6) . .
C48 C47 H47A 119.2 . .
C46 C47 H47A 119.2 . .
C47 C48 N5 121.0(6) . .
C47 C48 H48A 119.5 . .
N5 C48 H48A 119.5 . .
N6 C49 C34 114.0(5) . .
N6 C49 H49A 108.7 . .
C34 C49 H49A 108.7 . .
N6 C49 H49B 108.7 . .
C34 C49 H49B 108.7 . .
H49A C49 H49B 107.6 . .
C51 C50 N6 122.0(6) . .
C51 C50 H50A 119.0 . .
N6 C50 H50A 119.0 . .
C50 C51 C52 120.9(6) . .
C50 C51 H51A 119.6 . .
C52 C51 H51A 119.6 . .
O6 C52 C51 123.4(6) . .
O6 C52 C53 120.7(6) . .
C51 C52 C53 115.8(6) . .
C54 C53 C52 120.5(6) . .
C54 C53 H53A 119.8 . .
C52 C53 H53A 119.8 . .
C53 C54 N6 121.5(6) . .
C53 C54 H54A 119.2 . .
N6 C54 H54A 119.2 . .
O7 C55 C57 118.5(10) . .
O7 C55 C56 121.0(12) . .
C57 C55 C56 120.5(12) . .
C55 C56 H56A 109.5 . .
C55 C56 H56B 109.5 . .
H56A C56 H56B 109.5 . .
C55 C56 H56C 109.5 . .
H56A C56 H56C 109.5 . .
H56B C56 H56C 109.5 . .
C55 C57 H57A 109.5 . .
C55 C57 H57B 109.5 . .
H57A C57 H57B 109.5 . .
C55 C57 H57C 109.5 . .
H57A C57 H57C 109.5 . .
H57B C57 H57C 109.5 . .

loop_
_geom_bond_atom_site_label_1
_geom_bond_atom_site_label_2
_geom_bond_distance
_geom_bond_site_symmetry_2
Gd1 O6 2.272(4) .
Gd1 O3 2.276(4) 1_565
Gd1 O5 2.309(5) 2_856
Gd1 O2 2.340(4) 2_856
Gd1 O1 2.364(5) .
Gd1 O4 2.372(5) 1_565
Gd1 O1W 2.380(4) .
N1 C11 1.352(9) .
N1 C15 1.359(9) .
N1 C10 1.472(9) .
N2 C17 1.355(9) .
N2 C21 1.363(8) .
N2 C16 1.496(8) .
N3 C23 1.330(9) .
N3 C27 1.360(8) .
N3 C22 1.510(8) .
N4 C38 1.363(9) .
N4 C42 1.364(9) .
N4 C37 1.468(9) .
N5 C44 1.356(8) .
N5 C48 1.358(8) .
N5 C43 1.499(8) .
N6 C50 1.356(8) .
N6 C54 1.364(8) .
N6 C49 1.494(8) .
O1 C13 1.275(8) .
O2 C19 1.261(8) .
O2 Tb1 2.340(4) 2_846
O2 Gd1 2.340(4) 2_846
O3 C25 1.274(8) .
O3 Tb1 2.276(4) 1_545
O3 Gd1 2.276(4) 1_545
O4 C40 1.293(8) .
O4 Tb1 2.372(5) 1_545
O4 Gd1 2.372(5) 1_545
O5 C46 1.275(9) .
O5 Tb1 2.309(5) 2_846
O5 Gd1 2.309(5) 2_846
O6 C52 1.282(8) .
O7 C55 1.222(11) .
C1 C6 1.533(11) .
C1 H1A 0.9600 .
C1 H1B 0.9600 .
C1 H1C 0.9600 .
C2 C8 1.504(10) .
C2 H2A 0.9600 .
C2 H2B 0.9600 .
C2 H2C 0.9600 .
C3 C4 1.504(9) .
C3 H3A 0.9600 .
C3 H3B 0.9600 .
C3 H3C 0.9600 .
C4 C9 1.389(9) .
C4 C5 1.411(11) .
C5 C6 1.390(11) .
C5 C10 1.514(10) .
C6 C7 1.412(10) .
C7 C8 1.402(10) .
C7 C16 1.506(9) .
C8 C9 1.403(9) .
C9 C22 1.502(10) .
C10 H10A 0.9700 .
C10 H10B 0.9700 .
C11 C12 1.354(10) .
C11 H11A 0.9300 .
C12 C13 1.445(10) .
C12 H12A 0.9300 .
C13 C14 1.417(10) .
C14 C15 1.360(10) .
C14 H14A 0.9300 .
C15 H15A 0.9300 .
C16 H16A 0.9700 .
C16 H16B 0.9700 .
C17 C18 1.359(10) .
C17 H17A 0.9300 .
C18 C19 1.403(10) .
C18 H18A 0.9300 .
C19 C20 1.427(10) .
C20 C21 1.349(10) .
C20 H20A 0.9300 .
C21 H21A 0.9300 .
C22 H22A 0.9700 .
C22 H22B 0.9700 .
C23 C24 1.350(10) .
C23 H23A 0.9300 .
C24 C25 1.417(9) .
C24 H24A 0.9300 .
C25 C26 1.401(10) .
C26 C27 1.360(10) .
C26 H26A 0.9300 .
C27 H27A 0.9300 .
C28 C31 1.529(10) .
C28 H28A 0.9600 .
C28 H28B 0.9600 .
C28 H28C 0.9600 .
C29 C33 1.532(10) .
C29 H29A 0.9600 .
C29 H29B 0.9600 .
C29 H29C 0.9600 .
C30 C35 1.524(7) .
C30 H30A 0.9600 .
C30 H30B 0.9600 .
C30 H30C 0.9600 .
C31 C36 1.390(9) .
C31 C32 1.413(11) .
C32 C33 1.369(11) .
C32 C43 1.511(7) .
C33 C34 1.411(9) .
C34 C35 1.386(11) .
C34 C49 1.512(9) .
C35 C36 1.411(11) .
C36 C37 1.526(10) .
C37 H37A 0.9700 .
C37 H37B 0.9700 .
C38 C39 1.352(10) .
C38 H38A 0.9300 .
C39 C40 1.431(10) .
C39 H39A 0.9300 .
C40 C41 1.418(11) .
C41 C42 1.368(10) .
C41 H41A 0.9300 .
C42 H42A 0.9300 .
C43 H43A 0.9700 .
C43 H43B 0.9700 .
C44 C45 1.348(10) .
C44 H44A 0.9300 .
C45 C46 1.415(10) .
C45 H45A 0.9300 .
C46 C47 1.415(10) .
C47 C48 1.352(10) .
C47 H47A 0.9300 .
C48 H48A 0.9300 .
C49 H49A 0.9700 .
C49 H49B 0.9700 .
C50 C51 1.351(9) .
C50 H50A 0.9300 .
C51 C52 1.423(10) .
C51 H51A 0.9300 .
C52 C53 1.428(9) .
C53 C54 1.361(9) .
C53 H53A 0.9300 .
C54 H54A 0.9300 .
C55 C57 1.446(17) .
C55 C56 1.470(15) .
C56 H56A 0.9600 .
C56 H56B 0.9600 .
C56 H56C 0.9600 .
C57 H57A 0.9600 .
C57 H57B 0.9600 .
C57 H57C 0.9600 .
